data_2311735
loop_
_publ_author_name
'Dey, Dhananjay'
'Chopra, Deepak'

_publ_section_title
;
 Quantitative analysis of solid-state diversity in trifluoromethylated
 phenylhydrazones.
;
_journal_issue 'Pt 5'
_journal_name_full 'Acta crystallographica Section B, Structural science, crystal engineering and materials'
_journal_page_first 781
_journal_page_last 793
_journal_paper_doi 10.1107/S2052520617006643
_journal_volume 73
_journal_year 2017
_chemical_formula_sum 'C15 H10 F6 N2'
_chemical_formula_weight 332.25
_space_group_crystal_system triclinic
_space_group_IT_number 2
_space_group_name_Hall '-P 1'
_space_group_name_H-M_alt 'P -1'
_atom_sites_solution_hydrogens geom
_audit_creation_method SHELXL-2014/7
_cell_angle_alpha 82.823(2)
_cell_angle_beta 74.769(2)
_cell_angle_gamma 61.428(2)
_cell_formula_units_Z 2
_cell_length_a 8.2523(3)
_cell_length_b 8.3039(4)
_cell_length_c 11.7930(5)
_cell_measurement_reflns_used 7617
_cell_measurement_temperature 100(2)
_cell_measurement_theta_max 30.61
_cell_measurement_theta_min 3.58
_cell_volume 684.78(5)
_computing_structure_refinement 'SHELXL-2014/7 (Sheldrick, 2014)'
_diffrn_ambient_temperature 100(2)
_diffrn_measured_fraction_theta_full 0.994
_diffrn_measured_fraction_theta_max 0.993
_diffrn_measurement_device_type 'Bruker APEX-II CCD'
_diffrn_measurement_method '\f and \w scans'
_diffrn_radiation_type MoK\a
_diffrn_radiation_wavelength 0.71073
_diffrn_reflns_av_R_equivalents 0.0298
_diffrn_reflns_av_unetI/netI 0.0305
_diffrn_reflns_Laue_measured_fraction_full 0.994
_diffrn_reflns_Laue_measured_fraction_max 0.993
_diffrn_reflns_limit_h_max 10
_diffrn_reflns_limit_h_min -10
_diffrn_reflns_limit_k_max 11
_diffrn_reflns_limit_k_min -11
_diffrn_reflns_limit_l_max 15
_diffrn_reflns_limit_l_min -15
_diffrn_reflns_number 12775
_diffrn_reflns_point_group_measured_fraction_full 0.994
_diffrn_reflns_point_group_measured_fraction_max 0.993
_diffrn_reflns_theta_full 25.242
_diffrn_reflns_theta_max 28.279
_diffrn_reflns_theta_min 1.790
_exptl_absorpt_coefficient_mu 0.154
_exptl_absorpt_correction_T_max 0.7456
_exptl_absorpt_correction_T_min 0.6719
_exptl_absorpt_correction_type multi-scan
_exptl_absorpt_process_details SADABS
_exptl_crystal_colour colorless
_exptl_crystal_density_diffrn 1.611
_exptl_crystal_description plate
_exptl_crystal_F_000 336
_exptl_crystal_size_max 0.270
_exptl_crystal_size_mid 0.190
_exptl_crystal_size_min 0.110
_refine_diff_density_max 0.384
_refine_diff_density_min -0.350
_refine_diff_density_rms 0.053
_refine_ls_extinction_method none
_refine_ls_goodness_of_fit_ref 1.064
_refine_ls_hydrogen_treatment constr
_refine_ls_matrix_type full
_refine_ls_number_parameters 208
_refine_ls_number_reflns 3365
_refine_ls_number_restraints 0
_refine_ls_restrained_S_all 1.064
_refine_ls_R_factor_all 0.0400
_refine_ls_R_factor_gt 0.0365
_refine_ls_shift/su_max 0.000
_refine_ls_shift/su_mean 0.000
_refine_ls_structure_factor_coef Fsqd
_refine_ls_weighting_details 'w=1/[\s^2^(Fo^2^)+(0.0551P)^2^+0.1675P] where P=(Fo^2^+2Fc^2^)/3'
_refine_ls_weighting_scheme calc
_refine_ls_wR_factor_gt 0.1046
_refine_ls_wR_factor_ref 0.1073
_reflns_Friedel_coverage 0.000
_reflns_number_gt 2989
_reflns_number_total 3365
_reflns_threshold_expression 'I > 2\s(I)'
_cod_data_source_file ao5033sup1.cif
_cod_data_source_block HT31
_cod_database_code 2311735
_shelx_shelxl_version_number 2014/7
_shelx_space_group_comment
;
The symmetry employed for this shelxl refinement is uniquely defined
by the following loop, which should always be used as a source of
symmetry information in preference to the above space-group names.
They are only intended as comments.
;
_shelx_estimated_absorpt_t_min 0.960
_shelx_estimated_absorpt_t_max 0.983

loop_
_space_group_symop_operation_xyz
'x, y, z'
'-x, -y, -z'

loop_
_atom_site_label
_atom_site_type_symbol
_atom_site_fract_x
_atom_site_fract_y
_atom_site_fract_z
_atom_site_U_iso_or_equiv
_atom_site_adp_type
_atom_site_occupancy
_atom_site_site_symmetry_order
_atom_site_calc_flag
_atom_site_refinement_flags_posn
_atom_site_refinement_flags_adp
F5 F 0.62347(13) -0.07084(12) 0.14015(7) 0.0417(2) Uani 1 1 d . .
F3 F 0.88394(11) 0.90018(10) 0.52754(6) 0.03319(19) Uani 1 1 d . .
F6 F 0.61995(14) 0.10368(11) -0.00975(8) 0.0463(2) Uani 1 1 d . .
F4 F 0.88364(11) -0.09672(12) 0.02874(8) 0.0427(2) Uani 1 1 d . .
F1 F 0.58489(10) 1.00671(9) 0.59823(7) 0.03223(19) Uani 1 1 d . .
F2 F 0.75744(13) 1.03172(10) 0.69678(7) 0.0382(2) Uani 1 1 d . .
N1 N 0.73844(14) 0.63879(12) 0.51673(8) 0.0226(2) Uani 1 1 d . .
H1 H 0.7132 0.7468 0.4838 0.027 Uiso 1 1 calc R U
N2 N 0.73659(13) 0.50728(12) 0.45998(8) 0.0213(2) Uani 1 1 d . .
C4 C 0.86588(17) 0.53006(18) 0.84821(10) 0.0281(3) Uani 1 1 d . .
H4 H 0.8949 0.5047 0.9233 0.034 Uiso 1 1 calc R U
C5 C 0.85966(17) 0.39823(17) 0.78996(10) 0.0280(2) Uani 1 1 d . .
H5 H 0.8850 0.2822 0.8258 0.034 Uiso 1 1 calc R U
C6 C 0.81712(16) 0.43322(15) 0.68056(10) 0.0236(2) Uani 1 1 d . .
H6 H 0.8131 0.3416 0.6423 0.028 Uiso 1 1 calc R U
C1 C 0.78009(14) 0.60302(14) 0.62630(9) 0.0197(2) Uani 1 1 d . .
C13 C 0.69992(15) 0.54917(14) 0.35821(9) 0.0219(2) Uani 1 1 d . .
H13 H 0.6732 0.6682 0.3273 0.026 Uiso 1 1 calc R U
C7 C 0.69878(15) 0.41539(14) 0.28903(9) 0.0203(2) Uani 1 1 d . .
C8 C 0.65799(17) 0.46521(15) 0.17848(10) 0.0247(2) Uani 1 1 d . .
H8 H 0.6292 0.5857 0.1498 0.030 Uiso 1 1 calc R U
C9 C 0.65913(16) 0.33982(15) 0.10996(9) 0.0242(2) Uani 1 1 d . .
H9 H 0.6308 0.3746 0.0349 0.029 Uiso 1 1 calc R U
C10 C 0.70167(15) 0.16435(15) 0.15161(9) 0.0212(2) Uani 1 1 d . .
C15 C 0.70684(17) 0.02672(16) 0.07780(10) 0.0256(2) Uani 1 1 d . .
C14 C 0.75457(17) 0.91702(15) 0.62872(10) 0.0249(2) Uani 1 1 d . .
C2 C 0.78710(15) 0.73623(14) 0.68521(9) 0.0208(2) Uani 1 1 d . .
C11 C 0.74380(17) 0.11242(16) 0.26174(10) 0.0252(2) Uani 1 1 d . .
H11 H 0.7738 -0.0086 0.2898 0.030 Uiso 1 1 calc R U
C12 C 0.74174(17) 0.23748(15) 0.32996(9) 0.0235(2) Uani 1 1 d . .
H12 H 0.7697 0.2023 0.4051 0.028 Uiso 1 1 calc R U
C3 C 0.82925(16) 0.69861(16) 0.79544(10) 0.0248(2) Uani 1 1 d . .
H3 H 0.8329 0.7896 0.8348 0.030 Uiso 1 1 calc R U

loop_
_atom_site_aniso_label
_atom_site_aniso_U_11
_atom_site_aniso_U_22
_atom_site_aniso_U_33
_atom_site_aniso_U_23
_atom_site_aniso_U_13
_atom_site_aniso_U_12
F5 0.0604(5) 0.0469(5) 0.0367(4) -0.0072(3) -0.0055(4) -0.0409(4)
F3 0.0375(4) 0.0294(4) 0.0326(4) 0.0033(3) -0.0033(3) -0.0187(3)
F6 0.0737(6) 0.0394(4) 0.0427(5) 0.0022(4) -0.0388(4) -0.0274(4)
F4 0.0347(4) 0.0440(5) 0.0481(5) -0.0259(4) -0.0028(3) -0.0147(4)
F1 0.0315(4) 0.0213(3) 0.0412(4) -0.0012(3) -0.0149(3) -0.0067(3)
F2 0.0586(5) 0.0274(4) 0.0404(4) -0.0042(3) -0.0193(4) -0.0244(4)
N1 0.0313(5) 0.0181(4) 0.0205(4) -0.0021(3) -0.0084(4) -0.0116(4)
N2 0.0228(4) 0.0211(4) 0.0214(4) -0.0048(3) -0.0044(3) -0.0105(4)
C4 0.0310(6) 0.0351(6) 0.0198(5) 0.0016(4) -0.0085(4) -0.0157(5)
C5 0.0312(6) 0.0271(5) 0.0246(5) 0.0034(4) -0.0068(4) -0.0133(5)
C6 0.0270(5) 0.0222(5) 0.0221(5) -0.0024(4) -0.0039(4) -0.0122(4)
C1 0.0183(5) 0.0214(5) 0.0185(5) -0.0033(4) -0.0024(4) -0.0087(4)
C13 0.0242(5) 0.0189(5) 0.0216(5) -0.0026(4) -0.0055(4) -0.0086(4)
C7 0.0192(5) 0.0214(5) 0.0199(5) -0.0027(4) -0.0043(4) -0.0088(4)
C8 0.0304(6) 0.0201(5) 0.0232(5) 0.0006(4) -0.0095(4) -0.0100(4)
C9 0.0281(5) 0.0252(5) 0.0195(5) -0.0003(4) -0.0090(4) -0.0108(4)
C10 0.0217(5) 0.0240(5) 0.0204(5) -0.0039(4) -0.0050(4) -0.0117(4)
C15 0.0300(6) 0.0285(5) 0.0233(5) -0.0031(4) -0.0088(4) -0.0155(5)
C14 0.0288(6) 0.0221(5) 0.0260(5) -0.0043(4) -0.0078(4) -0.0118(4)
C2 0.0203(5) 0.0207(5) 0.0212(5) -0.0036(4) -0.0034(4) -0.0094(4)
C11 0.0342(6) 0.0232(5) 0.0243(5) 0.0025(4) -0.0110(4) -0.0166(5)
C12 0.0311(6) 0.0257(5) 0.0193(5) 0.0017(4) -0.0101(4) -0.0157(4)
C3 0.0245(5) 0.0299(6) 0.0222(5) -0.0059(4) -0.0052(4) -0.0131(4)

loop_
_atom_type_symbol
_atom_type_description
_atom_type_scat_dispersion_real
_atom_type_scat_dispersion_imag
_atom_type_scat_source
C C 0.0033 0.0016 'International Tables Vol C Tables 4.2.6.8 and 6.1.1.4'
H H 0.0000 0.0000 'International Tables Vol C Tables 4.2.6.8 and 6.1.1.4'
N N 0.0061 0.0033 'International Tables Vol C Tables 4.2.6.8 and 6.1.1.4'
F F 0.0171 0.0103 'International Tables Vol C Tables 4.2.6.8 and 6.1.1.4'

loop_
_geom_angle_atom_site_label_1
_geom_angle_atom_site_label_2
_geom_angle_atom_site_label_3
_geom_angle
N2 N1 C1 120.00(9)
N2 N1 H1 120.0
C1 N1 H1 120.0
C13 N2 N1 116.51(9)
C3 C4 C5 119.16(10)
C3 C4 H4 120.4
C5 C4 H4 120.4
C6 C5 C4 121.11(11)
C6 C5 H5 119.4
C4 C5 H5 119.4
C5 C6 C1 120.23(10)
C5 C6 H6 119.9
C1 C6 H6 119.9
N1 C1 C6 120.61(9)
N1 C1 C2 120.78(10)
C6 C1 C2 118.61(10)
N2 C13 C7 120.61(10)
N2 C13 H13 119.7
C7 C13 H13 119.7
C8 C7 C12 119.18(10)
C8 C7 C13 119.28(10)
C12 C7 C13 121.53(9)
C9 C8 C7 120.51(10)
C9 C8 H8 119.7
C7 C8 H8 119.7
C10 C9 C8 119.69(10)
C10 C9 H9 120.2
C8 C9 H9 120.2
C9 C10 C11 120.38(10)
C9 C10 C15 120.28(10)
C11 C10 C15 119.34(10)
F6 C15 F4 106.54(10)
F6 C15 F5 106.46(10)
F4 C15 F5 105.43(10)
F6 C15 C10 112.77(10)
F4 C15 C10 112.67(9)
F5 C15 C10 112.42(9)
F2 C14 F3 106.83(10)
F2 C14 F1 106.29(9)
F3 C14 F1 104.65(9)
F2 C14 C2 113.54(9)
F3 C14 C2 112.47(9)
F1 C14 C2 112.43(9)
C3 C2 C1 120.26(10)
C3 C2 C14 119.41(10)
C1 C2 C14 120.31(9)
C12 C11 C10 119.85(10)
C12 C11 H11 120.1
C10 C11 H11 120.1
C11 C12 C7 120.39(10)
C11 C12 H12 119.8
C7 C12 H12 119.8
C4 C3 C2 120.63(10)
C4 C3 H3 119.7
C2 C3 H3 119.7

loop_
_geom_bond_atom_site_label_1
_geom_bond_atom_site_label_2
_geom_bond_distance
F5 C15 1.3375(15)
F3 C14 1.3464(14)
F6 C15 1.3321(13)
F4 C15 1.3373(14)
F1 C14 1.3583(14)
F2 C14 1.3321(12)
N1 N2 1.3582(12)
N1 C1 1.3842(13)
N1 H1 0.8800
N2 C13 1.2802(14)
C4 C3 1.3835(17)
C4 C5 1.3904(17)
C4 H4 0.9500
C5 C6 1.3853(15)
C5 H5 0.9500
C6 C1 1.3986(15)
C6 H6 0.9500
C1 C2 1.4085(14)
C13 C7 1.4630(14)
C13 H13 0.9500
C7 C8 1.3952(14)
C7 C12 1.3971(15)
C8 C9 1.3907(15)
C8 H8 0.9500
C9 C10 1.3821(16)
C9 H9 0.9500
C10 C11 1.3955(15)
C10 C15 1.4993(14)
C14 C2 1.4927(15)
C2 C3 1.3931(15)
C11 C12 1.3823(15)
C11 H11 0.9500
C12 H12 0.9500
C3 H3 0.9500

loop_
_geom_torsion_atom_site_label_1
_geom_torsion_atom_site_label_2
_geom_torsion_atom_site_label_3
_geom_torsion_atom_site_label_4
_geom_torsion
C1 N1 N2 C13 -178.91(10)
C3 C4 C5 C6 -0.15(18)
C4 C5 C6 C1 0.23(18)
N2 N1 C1 C6 -1.18(16)
N2 N1 C1 C2 178.48(9)
C5 C6 C1 N1 179.66(10)
C5 C6 C1 C2 -0.01(16)
N1 N2 C13 C7 178.64(9)
N2 C13 C7 C8 179.89(10)
N2 C13 C7 C12 -1.56(17)
C12 C7 C8 C9 0.30(17)
C13 C7 C8 C9 178.88(10)
C7 C8 C9 C10 -0.22(18)
C8 C9 C10 C11 -0.14(17)
C8 C9 C10 C15 -178.91(10)
C9 C10 C15 F6 -16.88(16)
C11 C10 C15 F6 164.34(11)
C9 C10 C15 F4 103.79(13)
C11 C10 C15 F4 -74.99(14)
C9 C10 C15 F5 -137.25(11)
C11 C10 C15 F5 43.98(15)
N1 C1 C2 C3 -179.97(10)
C6 C1 C2 C3 -0.31(16)
N1 C1 C2 C14 -1.62(16)
C6 C1 C2 C14 178.05(10)
F2 C14 C2 C3 -4.37(15)
F3 C14 C2 C3 117.09(11)
F1 C14 C2 C3 -125.09(11)
F2 C14 C2 C1 177.26(9)
F3 C14 C2 C1 -61.28(13)
F1 C14 C2 C1 56.55(13)
C9 C10 C11 C12 0.44(17)
C15 C10 C11 C12 179.21(10)
C10 C11 C12 C7 -0.37(18)
C8 C7 C12 C11 0.00(17)
C13 C7 C12 C11 -178.55(10)
C5 C4 C3 C2 -0.17(17)
C1 C2 C3 C4 0.40(17)
C14 C2 C3 C4 -177.97(11)
